data_4066395
loop_
_publ_author_name
'Schwartsburd, Leonid'
'Iron, Mark A.'
'Konstantinovski, Leonid'
'Diskin-Posner, Yael'
'Leitus, Gregory'
'Shimon, Linda J. W.'
'Milstein, David'

_publ_section_title
;
 Synthesis and Reactivity of an Iridium(I) Acetonyl PNP Complex.
 Experimental and Computational Study of Metal&#x2212;Ligand Cooperation
 in H&#x2212;H and C&#x2212;H Bond Activation via Reversible Ligand
 Dearomatization
;
_journal_issue 17
_journal_name_full Organometallics
_journal_page_first 3817
_journal_paper_doi 10.1021/om1004435
_journal_volume 29
_journal_year 2010
_chemical_formula_moiety 'C26 H50 Ir N O P2'
_chemical_formula_sum 'C26 H50 Ir N O P2'
_chemical_formula_weight 646.81
_chemical_name_systematic
; 
 ? 
;
_space_group_IT_number 14
_symmetry_cell_setting monoclinic
_symmetry_space_group_name_Hall '-P 2yn'
_symmetry_space_group_name_H-M 'P 1 21/n 1'
_atom_sites_solution_hydrogens geom
_atom_sites_solution_primary direct
_atom_sites_solution_secondary difmap
_audit_creation_method SHELXL-97
_cell_angle_alpha 90.00
_cell_angle_beta 101.969(2)
_cell_angle_gamma 90.00
_cell_formula_units_Z 4
_cell_length_a 8.5056(3)
_cell_length_b 20.0077(7)
_cell_length_c 16.4676(6)
_cell_measurement_reflns_used 53326
_cell_measurement_temperature 100(2)
_cell_measurement_theta_max 33.74
_cell_measurement_theta_min 0.984
_cell_volume 2741.49(17)
_computing_cell_refinement 'Bruker Apex2'
_computing_data_collection 'Bruker Apex2'
_computing_data_reduction 'Bruker Apex2'
_computing_molecular_graphics 'Bruker SHELXTL'
_computing_publication_material 'Bruker SHELXTL'
_computing_structure_refinement 'SHELXL-97 (Sheldrick, 1997)'
_computing_structure_solution 'SHELXS-97 (Sheldrick, 1990)'
_diffrn_ambient_temperature 100(2)
_diffrn_measured_fraction_theta_full 0.996
_diffrn_measured_fraction_theta_max 0.996
_diffrn_measurement_device_type 'Bruker KappaApexII CCD'
_diffrn_measurement_method 'phi and omega scans'
_diffrn_radiation_monochromator graphite
_diffrn_radiation_source 'fine-focus sealed tube'
_diffrn_radiation_type MoK\a
_diffrn_radiation_wavelength 0.71073
_diffrn_reflns_av_R_equivalents 0.0349
_diffrn_reflns_av_sigmaI/netI 0.0349
_diffrn_reflns_limit_h_max 12
_diffrn_reflns_limit_h_min -13
_diffrn_reflns_limit_k_max 31
_diffrn_reflns_limit_k_min -30
_diffrn_reflns_limit_l_max 25
_diffrn_reflns_limit_l_min -25
_diffrn_reflns_number 52340
_diffrn_reflns_theta_full 33.74
_diffrn_reflns_theta_max 33.74
_diffrn_reflns_theta_min 2.65
_exptl_absorpt_coefficient_mu 5.005
_exptl_absorpt_correction_T_max 0.6028
_exptl_absorpt_correction_T_min 0.4126
_exptl_absorpt_correction_type multi-scan
_exptl_absorpt_process_details 'Bruker SHELXTL'
_exptl_crystal_colour orange
_exptl_crystal_density_diffrn 1.567
_exptl_crystal_density_method 'not measured'
_exptl_crystal_description flat
_exptl_crystal_F_000 1312
_exptl_crystal_size_max 0.20
_exptl_crystal_size_mid 0.10
_exptl_crystal_size_min 0.10
_refine_diff_density_max 1.522
_refine_diff_density_min -0.670
_refine_diff_density_rms 0.124
_refine_ls_extinction_method none
_refine_ls_goodness_of_fit_ref 1.016
_refine_ls_hydrogen_treatment mixed
_refine_ls_matrix_type full
_refine_ls_number_parameters 301
_refine_ls_number_reflns 10907
_refine_ls_number_restraints 0
_refine_ls_restrained_S_all 1.016
_refine_ls_R_factor_all 0.0384
_refine_ls_R_factor_gt 0.0246
_refine_ls_shift/su_max 0.030
_refine_ls_shift/su_mean 0.000
_refine_ls_structure_factor_coef Fsqd
_refine_ls_weighting_details 'calc w=1/[\s^2^(Fo^2^)+(0.0264P)^2^+0.8092P] where P=(Fo^2^+2Fc^2^)/3'
_refine_ls_weighting_scheme calc
_refine_ls_wR_factor_gt 0.0518
_refine_ls_wR_factor_ref 0.0562
_reflns_number_gt 8834
_reflns_number_total 10907
_reflns_threshold_expression >2sigma(I)
_cod_data_source_file om1004435_si_002.cif
_cod_data_source_block complex5a
_cod_depositor_comments
;
The following automatic conversions were performed:

'_symmetry_cell_setting' value 'Monoclinic' changed to 'monoclinic'
according to /home/saulius/struct/CIF-dictionaries/cif_core.dic
dictionary named 'cif_core.dic' version 2.4.1 from 2010-06-29.

Automatic conversion script
Id: cif_fix_values 1715 2011-07-08 13:25:40Z adriana 
;
_cod_original_sg_symbol_Hall -P2yn
_cod_original_sg_symbol_H-M P2(1)/n
_cod_database_code 4066395

loop_
_symmetry_equiv_pos_as_xyz
'x, y, z'
'-x+1/2, y+1/2, -z+1/2'
'-x, -y, -z'
'x-1/2, -y-1/2, z-1/2'

loop_
_atom_site_label
_atom_site_type_symbol
_atom_site_fract_x
_atom_site_fract_y
_atom_site_fract_z
_atom_site_U_iso_or_equiv
_atom_site_adp_type
_atom_site_occupancy
_atom_site_symmetry_multiplicity
_atom_site_calc_flag
_atom_site_refinement_flags
Ir1 Ir 0.678455(9) 0.134785(4) 0.817596(4) 0.01397(2) Uani 1 1 d .
H1 H 0.871(3) 0.1534(14) 0.8399(18) 0.039(8) Uiso 1 1 d .
H2 H 0.494(4) 0.1143(15) 0.8038(19) 0.046(9) Uiso 1 1 d .
P1 P 0.60964(6) 0.19487(3) 0.92340(3) 0.01600(10) Uani 1 1 d .
P2 P 0.72329(6) 0.04878(3) 0.73280(3) 0.01364(9) Uani 1 1 d .
O1 O 0.6518(2) 0.32671(8) 0.74806(10) 0.0300(4) Uani 1 1 d .
N1 N 0.7215(2) 0.05793(8) 0.90754(10) 0.0161(3) Uani 1 1 d .
C1 C 0.6235(3) 0.20987(11) 0.72257(13) 0.0276(5) Uani 1 1 d .
H1A H 0.6387 0.1894 0.6700 0.033 Uiso 1 1 calc R
H1B H 0.5077 0.2205 0.7153 0.033 Uiso 1 1 calc R
C2 C 0.7124(3) 0.27401(11) 0.73253(12) 0.0247(5) Uani 1 1 d .
C3 C 0.8826(4) 0.27598(14) 0.72043(19) 0.0420(7) Uani 1 1 d .
H3A H 0.8826 0.2820 0.6614 0.063 Uiso 1 1 calc R
H3B H 0.9366 0.2339 0.7399 0.063 Uiso 1 1 calc R
H3C H 0.9396 0.3133 0.7522 0.063 Uiso 1 1 calc R
C4 C 0.5770(3) 0.12472(11) 0.99106(14) 0.0217(4) Uani 1 1 d .
H4A H 0.6015 0.1398 1.0496 0.026 Uiso 1 1 calc R
H4B H 0.4625 0.1114 0.9771 0.026 Uiso 1 1 calc R
C5 C 0.6789(2) 0.06583(10) 0.98221(12) 0.0190(4) Uani 1 1 d .
C6 C 0.7218(3) 0.01938(11) 1.04548(13) 0.0239(5) Uani 1 1 d .
H6 H 0.6961 0.0272 1.0981 0.029 Uiso 1 1 calc R
C7 C 0.8022(3) -0.03832(12) 1.03171(13) 0.0250(5) Uani 1 1 d .
H7 H 0.8352 -0.0699 1.0750 0.030 Uiso 1 1 calc R
C8 C 0.8334(3) -0.04903(11) 0.95371(13) 0.0220(4) Uani 1 1 d .
H8 H 0.8822 -0.0896 0.9417 0.026 Uiso 1 1 calc R
C9 C 0.7932(2) -0.00026(10) 0.89283(12) 0.0172(4) Uani 1 1 d .
C10 C 0.8339(2) -0.00978(10) 0.80984(12) 0.0178(4) Uani 1 1 d .
H10A H 0.8077 -0.0562 0.7908 0.021 Uiso 1 1 calc R
H10B H 0.9508 -0.0031 0.8146 0.021 Uiso 1 1 calc R
C11 C 0.4095(3) 0.24023(12) 0.90950(14) 0.0258(5) Uani 1 1 d .
C12 C 0.4243(3) 0.31269(13) 0.88221(16) 0.0332(5) Uani 1 1 d .
H12A H 0.4720 0.3136 0.8329 0.050 Uiso 1 1 calc R
H12B H 0.4928 0.3377 0.9272 0.050 Uiso 1 1 calc R
H12C H 0.3174 0.3332 0.8690 0.050 Uiso 1 1 calc R
C13 C 0.2878(3) 0.20440(15) 0.84137(17) 0.0387(6) Uani 1 1 d .
H13A H 0.1802 0.2227 0.8394 0.058 Uiso 1 1 calc R
H13B H 0.2879 0.1565 0.8537 0.058 Uiso 1 1 calc R
H13C H 0.3176 0.2112 0.7876 0.058 Uiso 1 1 calc R
C14 C 0.3377(3) 0.23972(13) 0.98795(16) 0.0330(6) Uani 1 1 d .
H14A H 0.4132 0.2608 1.0338 0.050 Uiso 1 1 calc R
H14B H 0.3179 0.1935 1.0028 0.050 Uiso 1 1 calc R
H14C H 0.2362 0.2646 0.9772 0.050 Uiso 1 1 calc R
C15 C 0.7704(2) 0.24413(10) 0.99475(12) 0.0168(4) Uani 1 1 d .
C16 C 0.9053(3) 0.19488(11) 1.02945(12) 0.0205(4) Uani 1 1 d .
H16A H 0.9342 0.1696 0.9837 0.031 Uiso 1 1 calc R
H16B H 0.8686 0.1639 1.0678 0.031 Uiso 1 1 calc R
H16C H 0.9994 0.2195 1.0591 0.031 Uiso 1 1 calc R
C17 C 0.7157(3) 0.27817(12) 1.06799(13) 0.0250(5) Uani 1 1 d .
H17A H 0.6667 0.2449 1.0987 0.037 Uiso 1 1 calc R
H17B H 0.6368 0.3130 1.0469 0.037 Uiso 1 1 calc R
H17C H 0.8087 0.2983 1.1050 0.037 Uiso 1 1 calc R
C18 C 0.8388(3) 0.29637(11) 0.94423(13) 0.0230(4) Uani 1 1 d .
H18A H 0.9254 0.3209 0.9806 0.034 Uiso 1 1 calc R
H18B H 0.7536 0.3276 0.9193 0.034 Uiso 1 1 calc R
H18C H 0.8813 0.2742 0.9003 0.034 Uiso 1 1 calc R
C19 C 0.5342(2) 0.00221(10) 0.68332(11) 0.0158(4) Uani 1 1 d .
C20 C 0.4160(2) 0.05070(11) 0.63070(13) 0.0215(4) Uani 1 1 d .
H20A H 0.4605 0.0664 0.5838 0.032 Uiso 1 1 calc R
H20B H 0.3979 0.0890 0.6648 0.032 Uiso 1 1 calc R
H20C H 0.3137 0.0278 0.6098 0.032 Uiso 1 1 calc R
C21 C 0.4573(3) -0.02373(11) 0.75424(13) 0.0213(4) Uani 1 1 d .
H21A H 0.3530 -0.0441 0.7308 0.032 Uiso 1 1 calc R
H21B H 0.4422 0.0136 0.7904 0.032 Uiso 1 1 calc R
H21C H 0.5279 -0.0572 0.7866 0.032 Uiso 1 1 calc R
C22 C 0.5603(3) -0.05816(11) 0.63110(13) 0.0219(4) Uani 1 1 d .
H22A H 0.4600 -0.0836 0.6160 0.033 Uiso 1 1 calc R
H22B H 0.6444 -0.0867 0.6632 0.033 Uiso 1 1 calc R
H22C H 0.5933 -0.0429 0.5806 0.033 Uiso 1 1 calc R
C23 C 0.8640(3) 0.05276(11) 0.65728(13) 0.0209(4) Uani 1 1 d .
C24 C 0.7817(3) 0.08474(14) 0.57568(15) 0.0359(6) Uani 1 1 d .
H24A H 0.7399 0.1287 0.5866 0.054 Uiso 1 1 calc R
H24B H 0.6927 0.0562 0.5482 0.054 Uiso 1 1 calc R
H24C H 0.8593 0.0898 0.5397 0.054 Uiso 1 1 calc R
C25 C 0.9327(3) -0.01523(11) 0.63846(15) 0.0259(5) Uani 1 1 d .
H25A H 0.8459 -0.0433 0.6079 0.039 Uiso 1 1 calc R
H25B H 0.9822 -0.0373 0.6907 0.039 Uiso 1 1 calc R
H25C H 1.0139 -0.0085 0.6048 0.039 Uiso 1 1 calc R
C26 C 1.0077(3) 0.09607(13) 0.69854(18) 0.0346(6) Uani 1 1 d .
H26A H 1.0813 0.1014 0.6604 0.052 Uiso 1 1 calc R
H26B H 1.0644 0.0743 0.7496 0.052 Uiso 1 1 calc R
H26C H 0.9692 0.1400 0.7119 0.052 Uiso 1 1 calc R

loop_
_atom_site_aniso_label
_atom_site_aniso_U_11
_atom_site_aniso_U_22
_atom_site_aniso_U_33
_atom_site_aniso_U_23
_atom_site_aniso_U_13
_atom_site_aniso_U_12
Ir1 0.01757(4) 0.01023(4) 0.01273(4) -0.00101(3) -0.00006(2) -0.00019(3)
P1 0.0161(2) 0.0143(2) 0.0172(2) -0.00277(18) 0.00250(18) -0.00149(19)
P2 0.0154(2) 0.0112(2) 0.0136(2) -0.00063(17) 0.00144(17) 0.00029(18)
O1 0.0385(9) 0.0171(8) 0.0335(9) 0.0008(7) 0.0054(7) 0.0039(7)
N1 0.0193(8) 0.0127(8) 0.0147(7) 0.0001(6) -0.0001(6) -0.0020(6)
C1 0.0434(14) 0.0172(11) 0.0176(10) 0.0008(8) -0.0042(9) 0.0009(10)
C2 0.0384(13) 0.0196(11) 0.0143(9) 0.0028(8) 0.0016(8) 0.0037(9)
C3 0.0518(17) 0.0275(14) 0.0552(17) 0.0135(13) 0.0302(15) 0.0079(12)
C4 0.0236(10) 0.0202(11) 0.0232(10) -0.0036(8) 0.0090(8) -0.0064(8)
C5 0.0211(10) 0.0151(9) 0.0208(9) -0.0016(7) 0.0043(7) -0.0080(8)
C6 0.0294(11) 0.0238(12) 0.0183(9) 0.0020(8) 0.0041(8) -0.0102(9)
C7 0.0274(11) 0.0223(11) 0.0220(10) 0.0082(8) -0.0024(8) -0.0090(9)
C8 0.0225(10) 0.0157(10) 0.0243(10) 0.0023(8) -0.0031(8) -0.0020(8)
C9 0.0171(9) 0.0147(9) 0.0178(9) 0.0004(7) -0.0014(7) -0.0028(7)
C10 0.0200(9) 0.0133(9) 0.0179(9) -0.0020(7) -0.0015(7) 0.0016(7)
C11 0.0191(10) 0.0257(12) 0.0314(11) -0.0036(9) 0.0027(9) 0.0037(9)
C12 0.0282(12) 0.0296(13) 0.0412(14) 0.0033(11) 0.0060(10) 0.0109(10)
C13 0.0201(11) 0.0462(17) 0.0457(15) -0.0074(13) -0.0025(10) 0.0005(11)
C14 0.0224(11) 0.0325(14) 0.0469(15) -0.0048(11) 0.0135(10) 0.0023(10)
C15 0.0198(9) 0.0136(9) 0.0170(9) -0.0027(7) 0.0037(7) -0.0036(7)
C16 0.0220(10) 0.0200(10) 0.0184(9) -0.0022(8) 0.0018(7) -0.0026(8)
C17 0.0298(11) 0.0232(11) 0.0218(10) -0.0087(8) 0.0050(8) -0.0023(9)
C18 0.0252(11) 0.0174(10) 0.0260(10) -0.0010(8) 0.0047(8) -0.0046(8)
C19 0.0170(9) 0.0141(9) 0.0154(8) -0.0036(7) 0.0018(7) -0.0002(7)
C20 0.0181(9) 0.0237(11) 0.0201(9) -0.0012(8) -0.0018(7) 0.0024(8)
C21 0.0211(10) 0.0205(11) 0.0224(10) -0.0002(8) 0.0046(8) -0.0039(8)
C22 0.0230(10) 0.0197(10) 0.0217(10) -0.0067(8) 0.0014(8) -0.0002(8)
C23 0.0218(10) 0.0189(10) 0.0241(10) 0.0001(8) 0.0095(8) -0.0017(8)
C24 0.0408(14) 0.0406(16) 0.0319(12) 0.0145(11) 0.0201(11) 0.0092(12)
C25 0.0268(11) 0.0233(12) 0.0306(11) -0.0059(9) 0.0129(9) 0.0007(9)
C26 0.0275(12) 0.0287(13) 0.0535(16) -0.0133(12) 0.0218(11) -0.0095(10)

loop_
_atom_type_symbol
_atom_type_description
_atom_type_scat_dispersion_real
_atom_type_scat_dispersion_imag
_atom_type_scat_source
C C 0.0033 0.0016 'International Tables Vol C Tables 4.2.6.8 and 6.1.1.4'
H H 0.0000 0.0000 'International Tables Vol C Tables 4.2.6.8 and 6.1.1.4'
N N 0.0061 0.0033 'International Tables Vol C Tables 4.2.6.8 and 6.1.1.4'
O O 0.0106 0.0060 'International Tables Vol C Tables 4.2.6.8 and 6.1.1.4'
P P 0.1023 0.0942 'International Tables Vol C Tables 4.2.6.8 and 6.1.1.4'
Ir Ir -1.4442 7.9887 'International Tables Vol C Tables 4.2.6.8 and 6.1.1.4'

loop_
_geom_angle_atom_site_label_1
_geom_angle_atom_site_label_2
_geom_angle_atom_site_label_3
_geom_angle
N1 Ir1 C1 176.85(8)
N1 Ir1 P1 83.30(5)
C1 Ir1 P1 97.79(6)
N1 Ir1 P2 81.64(5)
C1 Ir1 P2 96.86(6)
P1 Ir1 P2 163.011(19)
N1 Ir1 H1 89.3(10)
C1 Ir1 H1 93.5(10)
P1 Ir1 H1 96.4(10)
P2 Ir1 H1 91.2(10)
N1 Ir1 H2 86.3(11)
C1 Ir1 H2 90.9(11)
P1 Ir1 H2 81.1(11)
P2 Ir1 H2 90.2(11)
H1 Ir1 H2 175.2(13)
C4 P1 C15 101.62(10)
C4 P1 C11 101.10(11)
C15 P1 C11 109.96(10)
C4 P1 Ir1 98.85(7)
C15 P1 Ir1 118.78(7)
C11 P1 Ir1 121.52(7)
C10 P2 C19 104.55(9)
C10 P2 C23 100.19(10)
C19 P2 C23 109.51(9)
C10 P2 Ir1 100.59(6)
C19 P2 Ir1 113.42(6)
C23 P2 Ir1 125.00(7)
C9 N1 C5 118.29(17)
C9 N1 Ir1 121.15(13)
C5 N1 Ir1 120.56(14)
C2 C1 Ir1 119.72(15)
C2 C1 H1A 107.4
Ir1 C1 H1A 107.4
C2 C1 H1B 107.4
Ir1 C1 H1B 107.4
H1A C1 H1B 106.9
O1 C2 C1 122.8(2)
O1 C2 C3 117.7(2)
C1 C2 C3 119.5(2)
C2 C3 H3A 109.5
C2 C3 H3B 109.5
H3A C3 H3B 109.5
C2 C3 H3C 109.5
H3A C3 H3C 109.5
H3B C3 H3C 109.5
C5 C4 P1 112.29(15)
C5 C4 H4A 109.1
P1 C4 H4A 109.1
C5 C4 H4B 109.1
P1 C4 H4B 109.1
H4A C4 H4B 107.9
N1 C5 C6 121.5(2)
N1 C5 C4 116.76(18)
C6 C5 C4 121.67(19)
C7 C6 C5 119.9(2)
C7 C6 H6 120.1
C5 C6 H6 120.1
C8 C7 C6 118.6(2)
C8 C7 H7 120.7
C6 C7 H7 120.7
C7 C8 C9 119.7(2)
C7 C8 H8 120.1
C9 C8 H8 120.1
N1 C9 C8 121.69(19)
N1 C9 C10 118.11(17)
C8 C9 C10 120.17(19)
C9 C10 P2 111.65(14)
C9 C10 H10A 109.3
P2 C10 H10A 109.3
C9 C10 H10B 109.3
P2 C10 H10B 109.3
H10A C10 H10B 108.0
C12 C11 C13 108.1(2)
C12 C11 C14 108.9(2)
C13 C11 C14 106.6(2)
C12 C11 P1 111.21(16)
C13 C11 P1 108.43(16)
C14 C11 P1 113.40(17)
C11 C12 H12A 109.5
C11 C12 H12B 109.5
H12A C12 H12B 109.5
C11 C12 H12C 109.5
H12A C12 H12C 109.5
H12B C12 H12C 109.5
C11 C13 H13A 109.5
C11 C13 H13B 109.5
H13A C13 H13B 109.5
C11 C13 H13C 109.5
H13A C13 H13C 109.5
H13B C13 H13C 109.5
C11 C14 H14A 109.5
C11 C14 H14B 109.5
H14A C14 H14B 109.5
C11 C14 H14C 109.5
H14A C14 H14C 109.5
H14B C14 H14C 109.5
C18 C15 C16 107.70(17)
C18 C15 C17 109.63(17)
C16 C15 C17 108.52(17)
C18 C15 P1 109.14(14)
C16 C15 P1 106.67(13)
C17 C15 P1 114.92(14)
C15 C16 H16A 109.5
C15 C16 H16B 109.5
H16A C16 H16B 109.5
C15 C16 H16C 109.5
H16A C16 H16C 109.5
H16B C16 H16C 109.5
C15 C17 H17A 109.5
C15 C17 H17B 109.5
H17A C17 H17B 109.5
C15 C17 H17C 109.5
H17A C17 H17C 109.5
H17B C17 H17C 109.5
C15 C18 H18A 109.5
C15 C18 H18B 109.5
H18A C18 H18B 109.5
C15 C18 H18C 109.5
H18A C18 H18C 109.5
H18B C18 H18C 109.5
C22 C19 C20 109.76(16)
C22 C19 C21 107.14(17)
C20 C19 C21 108.05(16)
C22 C19 P2 115.02(14)
C20 C19 P2 109.39(14)
C21 C19 P2 107.22(13)
C19 C20 H20A 109.5
C19 C20 H20B 109.5
H20A C20 H20B 109.5
C19 C20 H20C 109.5
H20A C20 H20C 109.5
H20B C20 H20C 109.5
C19 C21 H21A 109.5
C19 C21 H21B 109.5
H21A C21 H21B 109.5
C19 C21 H21C 109.5
H21A C21 H21C 109.5
H21B C21 H21C 109.5
C19 C22 H22A 109.5
C19 C22 H22B 109.5
H22A C22 H22B 109.5
C19 C22 H22C 109.5
H22A C22 H22C 109.5
H22B C22 H22C 109.5
C24 C23 C26 109.4(2)
C24 C23 C25 108.59(19)
C26 C23 C25 106.71(19)
C24 C23 P2 111.02(15)
C26 C23 P2 106.60(15)
C25 C23 P2 114.38(15)
C23 C24 H24A 109.5
C23 C24 H24B 109.5
H24A C24 H24B 109.5
C23 C24 H24C 109.5
H24A C24 H24C 109.5
H24B C24 H24C 109.5
C23 C25 H25A 109.5
C23 C25 H25B 109.5
H25A C25 H25B 109.5
C23 C25 H25C 109.5
H25A C25 H25C 109.5
H25B C25 H25C 109.5
C23 C26 H26A 109.5
C23 C26 H26B 109.5
H26A C26 H26B 109.5
C23 C26 H26C 109.5
H26A C26 H26C 109.5
H26B C26 H26C 109.5

loop_
_geom_bond_atom_site_label_1
_geom_bond_atom_site_label_2
_geom_bond_distance
Ir1 N1 2.1137(16)
Ir1 C1 2.150(2)
Ir1 P1 2.2906(5)
Ir1 P2 2.2972(5)
Ir1 H1 1.65(3)
Ir1 H2 1.59(3)
P1 C4 1.848(2)
P1 C15 1.886(2)
P1 C11 1.900(2)
P2 C10 1.836(2)
P2 C19 1.891(2)
P2 C23 1.898(2)
O1 C2 1.224(3)
N1 C9 1.359(3)
N1 C5 1.362(3)
C1 C2 1.482(3)
C1 H1A 0.9900
C1 H1B 0.9900
C2 C3 1.502(4)
C3 H3A 0.9800
C3 H3B 0.9800
C3 H3C 0.9800
C4 C5 1.487(3)
C4 H4A 0.9900
C4 H4B 0.9900
C5 C6 1.387(3)
C6 C7 1.384(3)
C6 H6 0.9500
C7 C8 1.381(3)
C7 H7 0.9500
C8 C9 1.390(3)
C8 H8 0.9500
C9 C10 1.490(3)
C10 H10A 0.9900
C10 H10B 0.9900
C11 C12 1.531(3)
C11 C13 1.537(3)
C11 C14 1.539(3)
C12 H12A 0.9800
C12 H12B 0.9800
C12 H12C 0.9800
C13 H13A 0.9800
C13 H13B 0.9800
C13 H13C 0.9800
C14 H14A 0.9800
C14 H14B 0.9800
C14 H14C 0.9800
C15 C18 1.524(3)
C15 C16 1.530(3)
C15 C17 1.539(3)
C16 H16A 0.9800
C16 H16B 0.9800
C16 H16C 0.9800
C17 H17A 0.9800
C17 H17B 0.9800
C17 H17C 0.9800
C18 H18A 0.9800
C18 H18B 0.9800
C18 H18C 0.9800
C19 C22 1.525(3)
C19 C20 1.530(3)
C19 C21 1.542(3)
C20 H20A 0.9800
C20 H20B 0.9800
C20 H20C 0.9800
C21 H21A 0.9800
C21 H21B 0.9800
C21 H21C 0.9800
C22 H22A 0.9800
C22 H22B 0.9800
C22 H22C 0.9800
C23 C24 1.522(3)
C23 C26 1.537(3)
C23 C25 1.537(3)
C24 H24A 0.9800
C24 H24B 0.9800
C24 H24C 0.9800
C25 H25A 0.9800
C25 H25B 0.9800
C25 H25C 0.9800
C26 H26A 0.9800
C26 H26B 0.9800
C26 H26C 0.9800

loop_
_geom_torsion_atom_site_label_1
_geom_torsion_atom_site_label_2
_geom_torsion_atom_site_label_3
_geom_torsion_atom_site_label_4
_geom_torsion
N1 Ir1 P1 C4 -18.43(9)
C1 Ir1 P1 C4 158.60(10)
P2 Ir1 P1 C4 9.23(10)
N1 Ir1 P1 C15 90.12(9)
C1 Ir1 P1 C15 -92.85(10)
P2 Ir1 P1 C15 117.78(9)
N1 Ir1 P1 C11 -127.34(10)
C1 Ir1 P1 C11 49.68(11)
P2 Ir1 P1 C11 -99.69(11)
N1 Ir1 P2 C10 -20.47(8)
C1 Ir1 P2 C10 162.32(10)
P1 Ir1 P2 C10 -48.24(10)
N1 Ir1 P2 C19 90.60(8)
C1 Ir1 P2 C19 -86.61(10)
P1 Ir1 P2 C19 62.83(10)
N1 Ir1 P2 C23 -131.00(10)
C1 Ir1 P2 C23 51.79(11)
P1 Ir1 P2 C23 -158.77(9)
P1 Ir1 N1 C9 -171.40(15)
P2 Ir1 N1 C9 16.48(14)
P1 Ir1 N1 C5 8.14(14)
P2 Ir1 N1 C5 -163.98(15)
P1 Ir1 C1 C2 62.23(19)
P2 Ir1 C1 C2 -126.39(18)
Ir1 C1 C2 O1 -107.5(2)
Ir1 C1 C2 C3 74.7(2)
C15 P1 C4 C5 -92.33(16)
C11 P1 C4 C5 154.38(16)
Ir1 P1 C4 C5 29.64(16)
C9 N1 C5 C6 6.8(3)
Ir1 N1 C5 C6 -172.73(15)
C9 N1 C5 C4 -170.12(18)
Ir1 N1 C5 C4 10.3(2)
P1 C4 C5 N1 -28.2(2)
P1 C4 C5 C6 154.91(17)
N1 C5 C6 C7 -3.6(3)
C4 C5 C6 C7 173.2(2)
C5 C6 C7 C8 -1.9(3)
C6 C7 C8 C9 4.1(3)
C5 N1 C9 C8 -4.6(3)
Ir1 N1 C9 C8 174.95(15)
C5 N1 C9 C10 177.65(17)
Ir1 N1 C9 C10 -2.8(2)
C7 C8 C9 N1 -0.8(3)
C7 C8 C9 C10 176.86(19)
N1 C9 C10 P2 -17.5(2)
C8 C9 C10 P2 164.67(16)
C19 P2 C10 C9 -91.72(15)
C23 P2 C10 C9 154.88(15)
Ir1 P2 C10 C9 26.08(15)
C4 P1 C11 C12 159.74(17)
C15 P1 C11 C12 52.90(19)
Ir1 P1 C11 C12 -92.54(17)
C4 P1 C11 C13 -81.50(19)
C15 P1 C11 C13 171.66(17)
Ir1 P1 C11 C13 26.2(2)
C4 P1 C11 C14 36.64(19)
C15 P1 C11 C14 -70.20(19)
Ir1 P1 C11 C14 144.36(15)
C4 P1 C15 C18 168.12(15)
C11 P1 C15 C18 -85.39(16)
Ir1 P1 C15 C18 61.13(16)
C4 P1 C15 C16 52.03(15)
C11 P1 C15 C16 158.52(14)
Ir1 P1 C15 C16 -54.96(14)
C4 P1 C15 C17 -68.28(17)
C11 P1 C15 C17 38.21(18)
Ir1 P1 C15 C17 -175.27(13)
C10 P2 C19 C22 -67.50(16)
C23 P2 C19 C22 39.11(17)
Ir1 P2 C19 C22 -176.13(13)
C10 P2 C19 C20 168.45(13)
C23 P2 C19 C20 -84.93(15)
Ir1 P2 C19 C20 59.83(14)
C10 P2 C19 C21 51.52(15)
C23 P2 C19 C21 158.13(14)
Ir1 P2 C19 C21 -57.11(15)
C10 P2 C23 C24 165.88(17)
C19 P2 C23 C24 56.34(19)
Ir1 P2 C23 C24 -83.39(18)
C10 P2 C23 C26 -75.09(17)
C19 P2 C23 C26 175.36(16)
Ir1 P2 C23 C26 35.63(19)
C10 P2 C23 C25 42.59(18)
C19 P2 C23 C25 -66.96(18)
Ir1 P2 C23 C25 153.31(13)
